data_7001163
loop_
_publ_author_name
'Wei, Zhen-Hong'
'Li, Hong-Xi'
'Ren, Zhi-Gang'
'Lang, Jian-Ping'
'Zhang, Yong'
'Sun, Zhen-Rong'

_publ_section_title
;
 Stepwise addition of CuNCS onto [Et4N][Tp*WS3]: Design, syntheses,
 structures and third-order nonlinear optical properties
;
_journal_issue 18
_journal_name_full 'Dalton Transactions'
_journal_page_first 3425
_journal_page_last 3433
_journal_paper_doi 10.1039/b822858b
_journal_year 2009
_chemical_formula_moiety '2(C16 H22 B Cu N7 S4 W), 2(C8 H20 N), C H2 Cl2'
_chemical_formula_sum 'C49 H86 B2 Cl2 Cu2 N16 S8 W2'
_chemical_formula_weight 1743.20
_chemical_name_systematic
;
?
;
_space_group_IT_number 14
_symmetry_cell_setting monoclinic
_symmetry_space_group_name_Hall '-P 2yn'
_symmetry_space_group_name_H-M 'P 1 21/n 1'
_atom_sites_solution_hydrogens geom
_atom_sites_solution_primary direct
_atom_sites_solution_secondary difmap
_audit_creation_method SHELXL-97
_cell_angle_alpha 90.00
_cell_angle_beta 90.92(3)
_cell_angle_gamma 90.00
_cell_formula_units_Z 2
_cell_length_a 10.336(2)
_cell_length_b 23.747(5)
_cell_length_c 14.945(3)
_cell_measurement_reflns_used 12026
_cell_measurement_temperature 293(2)
_cell_measurement_theta_max 25.3491
_cell_measurement_theta_min 3.2232
_cell_volume 3667.8(13)
_computing_cell_refinement CrystalClear
_computing_data_collection CrystalClear
_computing_data_reduction CrystalStructure
_computing_molecular_graphics 'Shelxl-97 (Sheldrick, 1997)'
_computing_publication_material 'Shelxl-97 (Sheldrick, 1997)'
_computing_structure_refinement 'SHELXL-97 (Sheldrick, 1997)'
_computing_structure_solution 'SHELXS-97 (Sheldrick, 1990)'
_diffrn_ambient_temperature 293(2)
_diffrn_measured_fraction_theta_full 0.994
_diffrn_measured_fraction_theta_max 0.994
_diffrn_measurement_device_type 'Rigaku Mercury'
_diffrn_measurement_method \w
_diffrn_radiation_monochromator graphite
_diffrn_radiation_source 'fine-focus sealed tube'
_diffrn_radiation_type MoK\a
_diffrn_radiation_wavelength 0.71073
_diffrn_reflns_av_R_equivalents 0.0673
_diffrn_reflns_av_sigmaI/netI 0.0555
_diffrn_reflns_limit_h_max 12
_diffrn_reflns_limit_h_min -12
_diffrn_reflns_limit_k_max 28
_diffrn_reflns_limit_k_min -28
_diffrn_reflns_limit_l_max 16
_diffrn_reflns_limit_l_min -17
_diffrn_reflns_number 35014
_diffrn_reflns_theta_full 25.35
_diffrn_reflns_theta_max 25.35
_diffrn_reflns_theta_min 3.22
_diffrn_standards_decay_% 0
_diffrn_standards_interval_count 0
_diffrn_standards_interval_time 0
_diffrn_standards_number 0
_exptl_absorpt_coefficient_mu 4.041
_exptl_absorpt_correction_T_max 0.4987
_exptl_absorpt_correction_T_min 0.1953
_exptl_absorpt_correction_type multi-scan
_exptl_absorpt_process_details 'Jacobson, R. (1998) Private communication.'
_exptl_crystal_colour black
_exptl_crystal_density_diffrn 1.578
_exptl_crystal_density_method 'not measured'
_exptl_crystal_description block
_exptl_crystal_F_000 1740
_exptl_crystal_size_max 0.60
_exptl_crystal_size_mid 0.25
_exptl_crystal_size_min 0.20
_refine_diff_density_max 1.435
_refine_diff_density_min -0.815
_refine_diff_density_rms 0.150
_refine_ls_extinction_method none
_refine_ls_goodness_of_fit_ref 1.129
_refine_ls_hydrogen_treatment constr
_refine_ls_matrix_type full
_refine_ls_number_parameters 388
_refine_ls_number_reflns 6673
_refine_ls_number_restraints 0
_refine_ls_restrained_S_all 1.129
_refine_ls_R_factor_all 0.0773
_refine_ls_R_factor_gt 0.0626
_refine_ls_shift/su_max 0.001
_refine_ls_shift/su_mean 0.000
_refine_ls_structure_factor_coef Fsqd
_refine_ls_weighting_details 'calc w=1/[\s^2^(Fo^2^)+(0.0649P)^2^+20.2976P] where P=(Fo^2^+2Fc^2^)/3'
_refine_ls_weighting_scheme calc
_refine_ls_wR_factor_gt 0.1512
_refine_ls_wR_factor_ref 0.1624
_reflns_number_gt 5640
_reflns_number_total 6673
_reflns_threshold_expression >2sigma(I)
_cod_data_source_file b822858b.txt
_cod_data_source_block '[Et4N][Tp*WS3(CuNCS)].0.5CH2Cl2'
_cod_depositor_comments
;
The following automatic conversions were performed:
'_symmetry_cell_setting' value 'Monoclinic' changed to 'monoclinic'
according to '/home/saulius/struct/CIF-dictionaries/cif_core.dic'
dictionary named 'cif_core.dic' version 2.4.1 from
2010-06-29.

'_exptl_absorpt_correction_type' value 'Multi-scan' changed
to 'multi-scan' according to
'/home/saulius/struct/CIF-dictionaries/cif_core.dic' dictionary named
'cif_core.dic' version 2.4.1 from 2010-06-29.

Automatic conversion script
Id: cif_fix_enum 1527 2010-12-29 10:47:43Z saulius 
;
_cod_original_cell_volume 3667.5(13)
_cod_original_sg_symbol_H-M 'P 21/n'
_cod_database_code 7001163

loop_
_symmetry_equiv_pos_as_xyz
'x, y, z'
'-x+1/2, y+1/2, -z+1/2'
'-x, -y, -z'
'x-1/2, -y-1/2, z-1/2'

loop_
_atom_site_label
_atom_site_type_symbol
_atom_site_fract_x
_atom_site_fract_y
_atom_site_fract_z
_atom_site_U_iso_or_equiv
_atom_site_adp_type
_atom_site_occupancy
_atom_site_symmetry_multiplicity
_atom_site_calc_flag
_atom_site_refinement_flags
_atom_site_disorder_assembly
_atom_site_disorder_group
W1 W 1.08641(3) 0.804905(15) 0.51919(2) 0.04037(16) Uani 1 1 d . . .
Cu1 Cu 1.17882(13) 0.70570(5) 0.55445(10) 0.0567(3) Uani 1 1 d . . .
S1 S 1.2110(3) 0.83575(12) 0.41600(19) 0.0574(7) Uani 1 1 d . . .
S2 S 1.0167(3) 0.72121(11) 0.46232(19) 0.0561(7) Uani 1 1 d . . .
S3 S 1.2333(3) 0.78241(11) 0.62749(18) 0.0535(6) Uani 1 1 d . . .
S4 S 1.3501(4) 0.53359(14) 0.6390(3) 0.0922(11) Uani 1 1 d . . .
C1 C 0.8866(12) 1.0141(5) 0.6509(9) 0.080(4) Uani 1 1 d . . .
H1A H 0.8278 1.0191 0.6011 0.120 Uiso 1 1 calc R . .
H1B H 0.9259 1.0496 0.6659 0.120 Uiso 1 1 calc R . .
H1C H 0.8402 1.0001 0.7014 0.120 Uiso 1 1 calc R . .
C2 C 0.9916(10) 0.9720(4) 0.6256(7) 0.049(2) Uani 1 1 d . . .
C3 C 1.1227(11) 0.9788(4) 0.6266(7) 0.059(3) Uani 1 1 d . . .
H3 H 1.1683 1.0109 0.6439 0.071 Uiso 1 1 calc R . .
C4 C 1.1739(10) 0.9288(4) 0.5971(6) 0.050(2) Uani 1 1 d . . .
C5 C 1.3133(9) 0.9189(5) 0.5840(8) 0.063(3) Uani 1 1 d . . .
H5A H 1.3353 0.8815 0.6034 0.095 Uiso 1 1 calc R . .
H5B H 1.3624 0.9458 0.6184 0.095 Uiso 1 1 calc R . .
H5C H 1.3328 0.9230 0.5218 0.095 Uiso 1 1 calc R . .
C6 C 0.6329(10) 0.8557(6) 0.7314(9) 0.075(4) Uani 1 1 d . . .
H6A H 0.5931 0.8395 0.7830 0.113 Uiso 1 1 calc R . .
H6B H 0.5716 0.8564 0.6824 0.113 Uiso 1 1 calc R . .
H6C H 0.6604 0.8934 0.7450 0.113 Uiso 1 1 calc R . .
C7 C 0.7483(10) 0.8208(5) 0.7060(7) 0.056(3) Uani 1 1 d . . .
C8 C 0.7869(10) 0.7702(5) 0.7386(7) 0.060(3) Uani 1 1 d . . .
H8 H 0.7475 0.7496 0.7836 0.071 Uiso 1 1 calc R . .
C9 C 0.8952(10) 0.7551(4) 0.6927(7) 0.055(3) Uani 1 1 d . . .
C10 C 0.9731(12) 0.7021(5) 0.7077(9) 0.071(3) Uani 1 1 d . . .
H10A H 0.9737 0.6804 0.6536 0.106 Uiso 1 1 calc R . .
H10B H 0.9349 0.6803 0.7545 0.106 Uiso 1 1 calc R . .
H10C H 1.0602 0.7119 0.7247 0.106 Uiso 1 1 calc R . .
C11 C 0.6063(10) 0.9194(6) 0.4523(9) 0.074(4) Uani 1 1 d . . .
H11A H 0.5627 0.8999 0.4994 0.111 Uiso 1 1 calc R . .
H11B H 0.5493 0.9227 0.4012 0.111 Uiso 1 1 calc R . .
H11C H 0.6310 0.9562 0.4726 0.111 Uiso 1 1 calc R . .
C12 C 0.7233(9) 0.8874(5) 0.4271(7) 0.054(3) Uani 1 1 d . . .
C13 C 0.7549(9) 0.8651(5) 0.3454(7) 0.055(3) Uani 1 1 d . . .
H13 H 0.7078 0.8683 0.2921 0.066 Uiso 1 1 calc R . .
C14 C 0.8724(9) 0.8367(4) 0.3588(6) 0.051(2) Uani 1 1 d . . .
C16 C 1.2878(11) 0.5927(5) 0.6052(7) 0.058(3) Uani 1 1 d . . .
C17 C 0.6491(17) 0.6425(9) 0.6114(9) 0.123(7) Uani 1 1 d . . .
H17A H 0.5995 0.6746 0.6294 0.184 Uiso 1 1 calc R . .
H17B H 0.7177 0.6359 0.6541 0.184 Uiso 1 1 calc R . .
H17C H 0.5940 0.6099 0.6083 0.184 Uiso 1 1 calc R . .
C18 C 0.5645(19) 0.7612(7) 0.4880(15) 0.137(7) Uani 1 1 d . . .
H18A H 0.6179 0.7577 0.5408 0.205 Uiso 1 1 calc R . .
H18B H 0.4938 0.7862 0.4996 0.205 Uiso 1 1 calc R . .
H18C H 0.6149 0.7760 0.4400 0.205 Uiso 1 1 calc R . .
C19 C 0.4512(17) 0.5993(7) 0.3559(11) 0.121(6) Uani 1 1 d . . .
H19A H 0.3727 0.6188 0.3697 0.181 Uiso 1 1 calc R . .
H19B H 0.4321 0.5605 0.3432 0.181 Uiso 1 1 calc R . .
H19C H 0.4899 0.6163 0.3045 0.181 Uiso 1 1 calc R . .
C20 C 0.7769(15) 0.6291(7) 0.3320(10) 0.101(5) Uani 1 1 d . . .
H20A H 0.8367 0.6193 0.3793 0.152 Uiso 1 1 calc R . .
H20B H 0.8238 0.6421 0.2811 0.152 Uiso 1 1 calc R . .
H20C H 0.7268 0.5965 0.3154 0.152 Uiso 1 1 calc R . .
C21 C 0.7038(13) 0.6530(7) 0.5236(9) 0.093(5) Uani 1 1 d . . .
H21A H 0.7632 0.6225 0.5106 0.112 Uiso 1 1 calc R . .
H21B H 0.7544 0.6873 0.5273 0.112 Uiso 1 1 calc R . .
C22 C 0.5426(14) 0.6028(6) 0.4336(9) 0.086(4) Uani 1 1 d . . .
H22A H 0.6079 0.5738 0.4273 0.104 Uiso 1 1 calc R . .
H22B H 0.4954 0.5947 0.4877 0.104 Uiso 1 1 calc R . .
C23 C 0.6871(15) 0.6753(7) 0.3638(10) 0.094(4) Uani 1 1 d . . .
H23A H 0.7382 0.7084 0.3787 0.113 Uiso 1 1 calc R . .
H23B H 0.6281 0.6854 0.3153 0.113 Uiso 1 1 calc R . .
C24 C 0.5118(15) 0.7036(6) 0.4617(12) 0.095(5) Uani 1 1 d . . .
H24A H 0.4557 0.6908 0.5090 0.113 Uiso 1 1 calc R . .
H24B H 0.4585 0.7081 0.4082 0.113 Uiso 1 1 calc R . .
C25 C 1.034(4) 0.470(2) 0.332(4) 0.22(4) Uani 0.50 1 d P . .
H25A H 1.0349 0.4363 0.3694 0.262 Uiso 0.50 1 calc PR A 1
H25B H 0.9434 0.4777 0.3195 0.262 Uiso 0.50 1 calc PR A 1
N1 N 0.9648(7) 0.9186(3) 0.5974(5) 0.0437(18) Uani 1 1 d . . .
N2 N 1.0780(7) 0.8920(3) 0.5781(5) 0.0429(18) Uani 1 1 d . . .
N3 N 0.8313(7) 0.8362(3) 0.6410(5) 0.0431(18) Uani 1 1 d . . .
N4 N 0.9249(7) 0.7955(3) 0.6317(5) 0.0431(18) Uani 1 1 d . . .
N5 N 0.8168(7) 0.8736(3) 0.4859(5) 0.0432(18) Uani 1 1 d . . .
N6 N 0.9121(7) 0.8419(3) 0.4452(5) 0.0438(18) Uani 1 1 d . . .
N7 N 1.2495(9) 0.6351(4) 0.5823(7) 0.064(2) Uani 1 1 d . . .
N8 N 0.6091(9) 0.6585(4) 0.4446(6) 0.059(2) Uani 1 1 d . . .
B1 B 0.8336(10) 0.8898(5) 0.5839(7) 0.044(2) Uani 1 1 d . . .
H1 H 0.7639 0.9153 0.6016 0.053 Uiso 1 1 calc R . .
Cl2 Cl 1.0765(19) 0.4544(9) 0.2616(12) 0.063(5) Uiso 0.197(11) 1 d P B 1
Cl2A Cl 1.0405(16) 0.4768(8) 0.2554(11) 0.094(4) Uiso 0.303(11) 1 d P B 2
Cl1 Cl 1.0987(17) 0.5352(8) 0.4150(11) 0.074(6) Uiso 0.197(11) 1 d P B 1
Cl1A Cl 1.1500(10) 0.5019(5) 0.4241(7) 0.068(4) Uiso 0.303(11) 1 d P B 2
C15 C 0.9468(13) 0.8063(6) 0.2872(8) 0.078(4) Uani 1 1 d . . .
H15A H 1.0269 0.8255 0.2772 0.117 Uiso 1 1 calc R . .
H15B H 0.8964 0.8056 0.2327 0.117 Uiso 1 1 calc R . .
H15C H 0.9642 0.7684 0.3063 0.117 Uiso 1 1 calc R . .

loop_
_atom_site_aniso_label
_atom_site_aniso_U_11
_atom_site_aniso_U_22
_atom_site_aniso_U_33
_atom_site_aniso_U_23
_atom_site_aniso_U_13
_atom_site_aniso_U_12
W1 0.0362(2) 0.0398(2) 0.0450(2) -0.00314(16) -0.00084(16) 0.00484(15)
Cu1 0.0521(8) 0.0455(7) 0.0724(9) 0.0004(6) -0.0013(6) 0.0092(6)
S1 0.0545(16) 0.0583(16) 0.0598(16) -0.0037(13) 0.0085(13) 0.0020(13)
S2 0.0501(15) 0.0499(15) 0.0681(17) -0.0123(13) -0.0062(13) -0.0001(12)
S3 0.0489(14) 0.0506(14) 0.0604(16) 0.0013(12) -0.0137(12) 0.0067(11)
S4 0.111(3) 0.0479(18) 0.118(3) 0.0223(19) -0.007(2) 0.0143(18)
C1 0.084(9) 0.054(7) 0.101(10) -0.013(7) 0.015(8) 0.018(6)
C2 0.057(6) 0.036(5) 0.054(6) 0.003(4) -0.003(5) -0.001(4)
C3 0.077(8) 0.044(6) 0.057(6) -0.010(5) 0.005(6) -0.007(5)
C4 0.058(6) 0.045(6) 0.047(5) 0.002(4) 0.004(5) -0.009(5)
C5 0.045(6) 0.059(7) 0.085(8) -0.003(6) 0.001(6) -0.004(5)
C6 0.046(6) 0.091(9) 0.090(9) 0.013(7) 0.031(6) 0.014(6)
C7 0.043(6) 0.068(7) 0.056(6) 0.004(5) 0.007(5) -0.007(5)
C8 0.059(7) 0.065(7) 0.055(6) 0.018(6) 0.012(5) -0.007(6)
C9 0.061(6) 0.048(6) 0.054(6) 0.010(5) 0.001(5) 0.005(5)
C10 0.067(8) 0.059(7) 0.088(9) 0.033(6) 0.007(6) 0.016(6)
C11 0.040(6) 0.092(9) 0.091(9) 0.029(7) -0.008(6) 0.016(6)
C12 0.034(5) 0.070(7) 0.058(6) 0.010(5) -0.006(5) 0.000(5)
C13 0.044(6) 0.068(7) 0.052(6) 0.022(5) -0.011(5) -0.013(5)
C14 0.045(6) 0.063(7) 0.044(5) -0.004(5) -0.004(4) 0.001(5)
C16 0.065(7) 0.050(7) 0.059(6) -0.009(5) 0.003(5) -0.011(5)
C17 0.124(14) 0.185(19) 0.060(8) -0.011(10) 0.005(9) -0.039(13)
C18 0.151(17) 0.073(11) 0.187(19) -0.034(12) 0.035(15) -0.019(11)
C19 0.144(15) 0.098(12) 0.118(13) -0.022(10) -0.065(12) -0.020(11)
C20 0.105(12) 0.116(13) 0.083(10) -0.015(9) 0.032(9) -0.001(10)
C21 0.074(9) 0.132(13) 0.075(9) -0.001(9) 0.005(7) -0.024(9)
C22 0.095(10) 0.081(9) 0.084(9) -0.008(7) 0.007(8) -0.010(8)
C23 0.095(11) 0.103(11) 0.085(10) 0.026(9) 0.023(8) -0.014(9)
C24 0.092(11) 0.079(10) 0.114(12) -0.013(8) 0.028(9) 0.005(8)
C25 0.08(3) 0.18(5) 0.39(9) 0.18(6) -0.12(4) -0.08(3)
N1 0.049(5) 0.038(4) 0.044(4) 0.000(3) 0.008(4) 0.010(3)
N2 0.043(4) 0.034(4) 0.053(5) 0.005(3) 0.009(4) 0.004(3)
N3 0.036(4) 0.040(4) 0.054(5) 0.005(4) 0.006(4) 0.003(3)
N4 0.038(4) 0.043(4) 0.048(4) 0.001(4) -0.002(3) 0.010(3)
N5 0.038(4) 0.045(4) 0.046(4) 0.009(4) -0.001(3) 0.001(3)
N6 0.039(4) 0.055(5) 0.037(4) -0.002(4) -0.004(3) 0.007(4)
N7 0.066(6) 0.042(5) 0.084(7) 0.007(5) -0.003(5) 0.011(4)
N8 0.057(5) 0.059(6) 0.061(5) 0.004(4) 0.004(4) -0.016(4)
B1 0.038(6) 0.044(6) 0.050(6) -0.001(5) 0.010(5) 0.010(5)
C15 0.077(9) 0.105(11) 0.052(7) -0.016(7) -0.010(6) 0.004(7)

loop_
_atom_type_symbol
_atom_type_description
_atom_type_scat_dispersion_real
_atom_type_scat_dispersion_imag
_atom_type_scat_source
C C 0.0033 0.0016 'International Tables Vol C Tables 4.2.6.8 and 6.1.1.4'
H H 0.0000 0.0000 'International Tables Vol C Tables 4.2.6.8 and 6.1.1.4'
B B 0.0013 0.0007 'International Tables Vol C Tables 4.2.6.8 and 6.1.1.4'
N N 0.0061 0.0033 'International Tables Vol C Tables 4.2.6.8 and 6.1.1.4'
S S 0.1246 0.1234 'International Tables Vol C Tables 4.2.6.8 and 6.1.1.4'
Cu Cu 0.3201 1.2651 'International Tables Vol C Tables 4.2.6.8 and 6.1.1.4'
W W -0.8490 6.8722 'International Tables Vol C Tables 4.2.6.8 and 6.1.1.4'
Cl Cl 0.1484 0.1585 'International Tables Vol C Tables 4.2.6.8 and 6.1.1.4'

loop_
_geom_angle_atom_site_label_1
_geom_angle_atom_site_label_2
_geom_angle_atom_site_label_3
_geom_angle
_geom_angle_site_symmetry_1
_geom_angle_site_symmetry_3
_geom_angle_publ_flag
S1 W1 N2 89.7(2) . . ?
S1 W1 S3 100.96(11) . . ?
N2 W1 S3 88.1(2) . . ?
S1 W1 S2 102.66(11) . . ?
N2 W1 S2 159.3(2) . . ?
S3 W1 S2 105.40(10) . . ?
S1 W1 N6 89.9(2) . . ?
N2 W1 N6 78.5(3) . . ?
S3 W1 N6 162.7(2) . . ?
S2 W1 N6 84.9(2) . . ?
S1 W1 N4 164.73(19) . . ?
N2 W1 N4 77.3(3) . . ?
S3 W1 N4 86.73(19) . . ?
S2 W1 N4 87.7(2) . . ?
N6 W1 N4 79.7(3) . . ?
S1 W1 Cu1 103.41(8) . . ?
N2 W1 Cu1 140.5(2) . . ?
S3 W1 Cu1 53.13(8) . . ?
S2 W1 Cu1 52.79(8) . . ?
N6 W1 Cu1 137.4(2) . . ?
N4 W1 Cu1 91.77(17) . . ?
N7 Cu1 S2 125.7(3) . . ?
N7 Cu1 S3 122.5(3) . . ?
S2 Cu1 S3 111.24(11) . . ?
N7 Cu1 W1 178.2(3) . . ?
S2 Cu1 W1 56.08(8) . . ?
S3 Cu1 W1 55.75(7) . . ?
Cu1 S2 W1 71.12(8) . . ?
Cu1 S3 W1 71.12(8) . . ?
C2 C1 H1A 109.5 . . ?
C2 C1 H1B 109.5 . . ?
H1A C1 H1B 109.5 . . ?
C2 C1 H1C 109.5 . . ?
H1A C1 H1C 109.5 . . ?
H1B C1 H1C 109.5 . . ?
N1 C2 C3 108.2(9) . . ?
N1 C2 C1 123.0(9) . . ?
C3 C2 C1 128.9(10) . . ?
C2 C3 C4 106.3(9) . . ?
C2 C3 H3 126.9 . . ?
C4 C3 H3 126.9 . . ?
N2 C4 C3 109.9(9) . . ?
N2 C4 C5 125.9(9) . . ?
C3 C4 C5 124.1(10) . . ?
C4 C5 H5A 109.5 . . ?
C4 C5 H5B 109.5 . . ?
H5A C5 H5B 109.5 . . ?
C4 C5 H5C 109.5 . . ?
H5A C5 H5C 109.5 . . ?
H5B C5 H5C 109.5 . . ?
C7 C6 H6A 109.5 . . ?
C7 C6 H6B 109.5 . . ?
H6A C6 H6B 109.5 . . ?
C7 C6 H6C 109.5 . . ?
H6A C6 H6C 109.5 . . ?
H6B C6 H6C 109.5 . . ?
N3 C7 C8 108.1(9) . . ?
N3 C7 C6 123.0(10) . . ?
C8 C7 C6 128.8(10) . . ?
C7 C8 C9 106.8(9) . . ?
C7 C8 H8 126.6 . . ?
C9 C8 H8 126.6 . . ?
N4 C9 C8 110.4(9) . . ?
N4 C9 C10 124.1(9) . . ?
C8 C9 C10 125.5(10) . . ?
C9 C10 H10A 109.5 . . ?
C9 C10 H10B 109.5 . . ?
H10A C10 H10B 109.5 . . ?
C9 C10 H10C 109.5 . . ?
H10A C10 H10C 109.5 . . ?
H10B C10 H10C 109.5 . . ?
C12 C11 H11A 109.5 . . ?
C12 C11 H11B 109.5 . . ?
H11A C11 H11B 109.5 . . ?
C12 C11 H11C 109.5 . . ?
H11A C11 H11C 109.5 . . ?
H11B C11 H11C 109.5 . . ?
N5 C12 C13 108.1(9) . . ?
N5 C12 C11 122.9(10) . . ?
C13 C12 C11 128.9(10) . . ?
C12 C13 C14 106.0(9) . . ?
C12 C13 H13 127.0 . . ?
C14 C13 H13 127.0 . . ?
N6 C14 C13 110.0(9) . . ?
N6 C14 C15 124.6(9) . . ?
C13 C14 C15 125.4(9) . . ?
N7 C16 S4 176.9(11) . . ?
C21 C17 H17A 109.5 . . ?
C21 C17 H17B 109.5 . . ?
H17A C17 H17B 109.5 . . ?
C21 C17 H17C 109.5 . . ?
H17A C17 H17C 109.5 . . ?
H17B C17 H17C 109.5 . . ?
C24 C18 H18A 109.5 . . ?
C24 C18 H18B 109.5 . . ?
H18A C18 H18B 109.5 . . ?
C24 C18 H18C 109.5 . . ?
H18A C18 H18C 109.5 . . ?
H18B C18 H18C 109.5 . . ?
C22 C19 H19A 109.5 . . ?
C22 C19 H19B 109.5 . . ?
H19A C19 H19B 109.5 . . ?
C22 C19 H19C 109.5 . . ?
H19A C19 H19C 109.5 . . ?
H19B C19 H19C 109.5 . . ?
C23 C20 H20A 109.5 . . ?
C23 C20 H20B 109.5 . . ?
H20A C20 H20B 109.5 . . ?
C23 C20 H20C 109.5 . . ?
H20A C20 H20C 109.5 . . ?
H20B C20 H20C 109.5 . . ?
C17 C21 N8 117.2(12) . . ?
C17 C21 H21A 108.0 . . ?
N8 C21 H21A 108.0 . . ?
C17 C21 H21B 108.0 . . ?
N8 C21 H21B 108.0 . . ?
H21A C21 H21B 107.2 . . ?
C19 C22 N8 114.8(12) . . ?
C19 C22 H22A 108.6 . . ?
N8 C22 H22A 108.6 . . ?
C19 C22 H22B 108.6 . . ?
N8 C22 H22B 108.6 . . ?
H22A C22 H22B 107.5 . . ?
N8 C23 C20 113.3(12) . . ?
N8 C23 H23A 108.9 . . ?
C20 C23 H23A 108.9 . . ?
N8 C23 H23B 108.9 . . ?
C20 C23 H23B 108.9 . . ?
H23A C23 H23B 107.7 . . ?
N8 C24 C18 116.7(13) . . ?
N8 C24 H24A 108.1 . . ?
C18 C24 H24A 108.1 . . ?
N8 C24 H24B 108.1 . . ?
C18 C24 H24B 108.1 . . ?
H24A C24 H24B 107.3 . . ?
Cl2A C25 Cl2 32(2) . . ?
Cl2A C25 Cl1A 126(2) . . ?
Cl2 C25 Cl1A 120(3) . . ?
Cl2A C25 Cl1 117(3) . . ?
Cl2 C25 Cl1 129(3) . . ?
Cl1A C25 Cl1 27.1(9) . . ?
Cl2A C25 H25A 133.9 . . ?
Cl2 C25 H25A 105.1 . . ?
Cl1A C25 H25A 84.9 . . ?
Cl1 C25 H25A 105.1 . . ?
Cl2A C25 H25B 81.7 . . ?
Cl2 C25 H25B 105.1 . . ?
Cl1A C25 H25B 129.0 . . ?
Cl1 C25 H25B 105.1 . . ?
H25A C25 H25B 105.9 . . ?
C2 N1 N2 109.0(8) . . ?
C2 N1 B1 129.2(8) . . ?
N2 N1 B1 121.8(7) . . ?
C4 N2 N1 106.6(8) . . ?
C4 N2 W1 130.1(6) . . ?
N1 N2 W1 123.1(6) . . ?
C7 N3 N4 109.7(8) . . ?
C7 N3 B1 129.7(8) . . ?
N4 N3 B1 120.6(7) . . ?
C9 N4 N3 105.0(8) . . ?
C9 N4 W1 134.7(6) . . ?
N3 N4 W1 120.2(5) . . ?
C12 N5 N6 110.8(8) . . ?
C12 N5 B1 129.9(8) . . ?
N6 N5 B1 119.2(7) . . ?
C14 N6 N5 105.1(7) . . ?
C14 N6 W1 130.9(6) . . ?
N5 N6 W1 123.9(5) . . ?
C16 N7 Cu1 174.8(10) . . ?
C24 N8 C22 110.0(10) . . ?
C24 N8 C23 108.5(10) . . ?
C22 N8 C23 113.2(10) . . ?
C24 N8 C21 110.8(11) . . ?
C22 N8 C21 107.2(10) . . ?
C23 N8 C21 107.2(10) . . ?
N5 B1 N1 109.2(7) . . ?
N5 B1 N3 108.9(8) . . ?
N1 B1 N3 108.6(8) . . ?
N5 B1 H1 110.1 . . ?
N1 B1 H1 110.1 . . ?
N3 B1 H1 110.1 . . ?
C14 C15 H15A 109.5 . . ?
C14 C15 H15B 109.5 . . ?
H15A C15 H15B 109.5 . . ?
C14 C15 H15C 109.5 . . ?
H15A C15 H15C 109.5 . . ?
H15B C15 H15C 109.5 . . ?

loop_
_geom_bond_atom_site_label_1
_geom_bond_atom_site_label_2
_geom_bond_distance
_geom_bond_site_symmetry_2
_geom_bond_publ_flag
W1 S1 2.154(3) . ?
W1 N2 2.250(7) . ?
W1 S3 2.265(3) . ?
W1 S2 2.274(3) . ?
W1 N6 2.275(7) . ?
W1 N4 2.398(8) . ?
W1 Cu1 2.5930(13) . ?
Cu1 N7 1.872(9) . ?
Cu1 S2 2.183(3) . ?
Cu1 S3 2.192(3) . ?
S4 C16 1.622(12) . ?
C1 C2 1.528(14) . ?
C1 H1A 0.9600 . ?
C1 H1B 0.9600 . ?
C1 H1C 0.9600 . ?
C2 N1 1.363(12) . ?
C2 C3 1.365(14) . ?
C3 C4 1.378(14) . ?
C3 H3 0.9300 . ?
C4 N2 1.348(12) . ?
C4 C5 1.475(14) . ?
C5 H5A 0.9600 . ?
C5 H5B 0.9600 . ?
C5 H5C 0.9600 . ?
C6 C7 1.506(15) . ?
C6 H6A 0.9600 . ?
C6 H6B 0.9600 . ?
C6 H6C 0.9600 . ?
C7 N3 1.356(12) . ?
C7 C8 1.355(15) . ?
C8 C9 1.369(15) . ?
C8 H8 0.9300 . ?
C9 N4 1.361(12) . ?
C9 C10 1.510(14) . ?
C10 H10A 0.9600 . ?
C10 H10B 0.9600 . ?
C10 H10C 0.9600 . ?
C11 C12 1.482(14) . ?
C11 H11A 0.9600 . ?
C11 H11B 0.9600 . ?
C11 H11C 0.9600 . ?
C12 N5 1.336(12) . ?
C12 C13 1.375(15) . ?
C13 C14 1.400(14) . ?
C13 H13 0.9300 . ?
C14 N6 1.355(12) . ?
C14 C15 1.511(15) . ?
C16 N7 1.134(13) . ?
C17 C21 1.458(18) . ?
C17 H17A 0.9600 . ?
C17 H17B 0.9600 . ?
C17 H17C 0.9600 . ?
C18 C24 1.52(2) . ?
C18 H18A 0.9600 . ?
C18 H18B 0.9600 . ?
C18 H18C 0.9600 . ?
C19 C22 1.487(18) . ?
C19 H19A 0.9600 . ?
C19 H19B 0.9600 . ?
C19 H19C 0.9600 . ?
C20 C23 1.52(2) . ?
C20 H20A 0.9600 . ?
C20 H20B 0.9600 . ?
C20 H20C 0.9600 . ?
C21 N8 1.527(16) . ?
C21 H21A 0.9700 . ?
C21 H21B 0.9700 . ?
C22 N8 1.500(15) . ?
C22 H22A 0.9700 . ?
C22 H22B 0.9700 . ?
C23 N8 1.515(15) . ?
C23 H23A 0.9700 . ?
C23 H23B 0.9700 . ?
C24 N8 1.494(16) . ?
C24 H24A 0.9700 . ?
C24 H24B 0.9700 . ?
C25 Cl2A 1.16(6) . ?
C25 Cl2 1.20(7) . ?
C25 Cl1A 1.97(5) . ?
C25 Cl1 2.10(6) . ?
C25 H25A 0.9700 . ?
C25 H25B 0.9700 . ?
N1 N2 1.365(10) . ?
N1 B1 1.528(13) . ?
N3 N4 1.378(10) . ?
N3 B1 1.534(13) . ?
N5 N6 1.388(10) . ?
N5 B1 1.521(13) . ?
B1 H1 0.9800 . ?
C15 H15A 0.9600 . ?
C15 H15B 0.9600 . ?
C15 H15C 0.9600 . ?
